data_2016117
loop_
_publ_author_name
'Kubicki, Maciej'
'Wagner, Pawe\/l'

_publ_section_title
;
 Two different modes of halogen bonding in two 4-nitroimidazole
 derivatives
;
_journal_coeditor_code SK3142
_journal_issue 8
_journal_name_full 'Acta Crystallographica Section C'
_journal_page_first o454
_journal_page_last o457
_journal_paper_doi 10.1107/S0108270107029721
_journal_volume 63
_journal_year 2007
_chemical_formula_iupac 'C4 H4 Cl N3 O2'
_chemical_formula_moiety 'C4 H4 Cl N3 O2'
_chemical_formula_sum 'C4 H4 Cl N3 O2'
_chemical_formula_weight 161.55
_chemical_name_systematic
;
2-chloro-1-methyl-4-nitro-1H-imidazole
;
_space_group_IT_number 62
_symmetry_cell_setting orthorhombic
_symmetry_space_group_name_Hall '-P 2ac 2n'
_symmetry_space_group_name_H-M 'P n m a'
_atom_sites_solution_hydrogens difmap
_atom_sites_solution_primary direct
_atom_sites_solution_secondary difmap
_audit_creation_method SHELXL-97
_cell_angle_alpha 90.00
_cell_angle_beta 90.00
_cell_angle_gamma 90.00
_cell_formula_units_Z 4
_cell_length_a 11.6550(9)
_cell_length_b 6.1372(5)
_cell_length_c 8.6994(6)
_cell_measurement_reflns_used 2802
_cell_measurement_temperature 100.0(10)
_cell_measurement_theta_max 23
_cell_measurement_theta_min 4
_cell_volume 622.26(8)
_computing_cell_refinement 'CrysAlis CCD'
_computing_data_collection 'CrysAlis CCD (Oxford Diffraction, 2002)'
_computing_data_reduction 'CrysAlis Red (Oxford Diffraction, 2002)'
_computing_molecular_graphics 'Stereochemical Workstation Operation Manual (Siemens, 1989)'
_computing_publication_material SHELXL97
_computing_structure_refinement 'SHELXL97 (Sheldrick, 1997)'
_computing_structure_solution 'SHELXS97 (Sheldrick, 1997)'
_diffrn_ambient_temperature 100.0(10)
_diffrn_measured_fraction_theta_full 0.998
_diffrn_measured_fraction_theta_max 0.941
_diffrn_measurement_device_type 'Kuma KM-4 CCD four-circle diffractometer'
_diffrn_measurement_method '\w scan'
_diffrn_radiation_monochromator graphite
_diffrn_radiation_source 'fine-focus sealed tube'
_diffrn_radiation_type MoK\a
_diffrn_radiation_wavelength 0.71073
_diffrn_reflns_av_R_equivalents 0.0337
_diffrn_reflns_av_sigmaI/netI 0.0336
_diffrn_reflns_limit_h_max 15
_diffrn_reflns_limit_h_min -13
_diffrn_reflns_limit_k_max 7
_diffrn_reflns_limit_k_min -8
_diffrn_reflns_limit_l_max 12
_diffrn_reflns_limit_l_min -9
_diffrn_reflns_number 6383
_diffrn_reflns_theta_full 25.00
_diffrn_reflns_theta_max 29.88
_diffrn_reflns_theta_min 2.92
_exptl_absorpt_coefficient_mu 0.547
_exptl_absorpt_correction_T_max 0.944
_exptl_absorpt_correction_T_min 0.940
_exptl_absorpt_correction_type multi-scan
_exptl_absorpt_process_details '(SORTAV; Blessing, 1989)'
_exptl_crystal_colour colourless
_exptl_crystal_density_diffrn 1.724
_exptl_crystal_density_method 'not measured'
_exptl_crystal_description block
_exptl_crystal_F_000 328
_exptl_crystal_size_max 0.2
_exptl_crystal_size_mid 0.15
_exptl_crystal_size_min 0.1
_refine_diff_density_max 0.259
_refine_diff_density_min -0.312
_refine_ls_extinction_method none
_refine_ls_goodness_of_fit_ref 1.011
_refine_ls_hydrogen_treatment refall
_refine_ls_matrix_type full
_refine_ls_number_parameters 71
_refine_ls_number_reflns 922
_refine_ls_number_restraints 0
_refine_ls_restrained_S_all 1.011
_refine_ls_R_factor_all 0.0538
_refine_ls_R_factor_gt 0.0298
_refine_ls_shift/su_max 0.000
_refine_ls_shift/su_mean 0.000
_refine_ls_structure_factor_coef Fsqd
_refine_ls_weighting_details 'calc w=1/[\s^2^(Fo^2^)+(0.032P)^2^] where P=(Fo^2^+2Fc^2^)/3'
_refine_ls_weighting_scheme calc
_refine_ls_wR_factor_gt 0.0578
_refine_ls_wR_factor_ref 0.0646
_reflns_number_gt 696
_reflns_number_total 922
_reflns_threshold_expression I>2\s(I)
_cod_data_source_file sk3142.cif
_cod_data_source_block II
_cod_original_sg_symbol_H-M Pnma
_cod_database_code 2016117
_cod_database_fobs_code 2016117

loop_
_symmetry_equiv_pos_as_xyz
'x, y, z'
'-x+1/2, -y, z+1/2'
'-x, y+1/2, -z'
'x+1/2, -y+1/2, -z+1/2'
'-x, -y, -z'
'x-1/2, y, -z-1/2'
'x, -y-1/2, z'
'-x-1/2, y-1/2, z-1/2'

loop_
_atom_site_type_symbol
_atom_site_label
_atom_site_fract_x
_atom_site_fract_y
_atom_site_fract_z
_atom_site_U_iso_or_equiv
_atom_site_adp_type
_atom_site_calc_flag
_atom_site_refinement_flags
_atom_site_occupancy
O O41 -0.12219(12) 0.2500 0.36854(17) 0.0202(3) Uani d S 1
O O42 0.01571(13) 0.2500 0.19939(16) 0.0229(4) Uani d S 1
N N1 0.22456(14) 0.2500 0.57663(18) 0.0149(4) Uani d S 1
N N3 0.03393(14) 0.2500 0.60412(18) 0.0153(4) Uani d S 1
N N4 -0.01970(15) 0.2500 0.3332(2) 0.0168(4) Uani d S 1
C C2 0.13308(16) 0.2500 0.6741(2) 0.0150(4) Uani d S 1
C C4 0.06448(17) 0.2500 0.4523(2) 0.0140(4) Uani d S 1
C C5 0.18052(18) 0.2500 0.4310(2) 0.0153(4) Uani d S 1
C C11 0.34642(19) 0.2500 0.6196(3) 0.0205(4) Uani d S 1
Cl Cl2 0.15103(4) 0.2500 0.86809(6) 0.02129(15) Uani d S 1
H H5 0.2272(18) 0.2500 0.336(2) 0.017(5) Uiso d S 1
H H11A 0.392(3) 0.2500 0.521(4) 0.070(10) Uiso d S 1
H H11B 0.3659(14) 0.132(3) 0.676(2) 0.055(6) Uiso d . 1

loop_
_atom_site_aniso_label
_atom_site_aniso_U_11
_atom_site_aniso_U_22
_atom_site_aniso_U_33
_atom_site_aniso_U_12
_atom_site_aniso_U_13
_atom_site_aniso_U_23
N1 0.0131(9) 0.0162(9) 0.0156(8) 0.000 -0.0006(7) 0.000
C11 0.0138(10) 0.0258(11) 0.0220(11) 0.000 -0.0043(9) 0.000
C2 0.0161(12) 0.0134(9) 0.0155(9) 0.000 -0.0006(8) 0.000
Cl2 0.0250(3) 0.0254(3) 0.0135(2) 0.000 -0.0015(2) 0.000
N3 0.0160(10) 0.0128(8) 0.0171(8) 0.000 0.0001(7) 0.000
C4 0.0135(11) 0.0130(9) 0.0156(10) 0.000 -0.0001(8) 0.000
N4 0.0184(10) 0.0134(8) 0.0187(8) 0.000 -0.0019(7) 0.000
O41 0.0125(9) 0.0217(7) 0.0262(8) 0.000 -0.0035(7) 0.000
O42 0.0257(9) 0.0277(8) 0.0152(8) 0.000 -0.0034(7) 0.000
C5 0.0190(12) 0.0129(10) 0.0141(10) 0.000 0.0018(8) 0.000

loop_
_atom_type_symbol
_atom_type_description
_atom_type_scat_dispersion_real
_atom_type_scat_dispersion_imag
_atom_type_scat_source
C C 0.0033 0.0016 'International Tables Vol C Tables 4.2.6.8 and 6.1.1.4'
H H 0.0000 0.0000 'International Tables Vol C Tables 4.2.6.8 and 6.1.1.4'
N N 0.0061 0.0033 'International Tables Vol C Tables 4.2.6.8 and 6.1.1.4'
O O 0.0106 0.0060 'International Tables Vol C Tables 4.2.6.8 and 6.1.1.4'
Cl Cl 0.1484 0.1585 'International Tables Vol C Tables 4.2.6.8 and 6.1.1.4'

loop_
_geom_angle_atom_site_label_1
_geom_angle_atom_site_label_2
_geom_angle_atom_site_label_3
_geom_angle
C2 N1 C5 106.43(16)
C2 N1 C11 126.77(18)
C5 N1 C11 126.80(17)
N1 C11 H11A 106.9(18)
N1 C11 H11B 112.3(11)
H11A C11 H11B 109.2(14)
N3 C2 N1 113.75(18)
N3 C2 Cl2 124.83(15)
N1 C2 Cl2 121.42(14)
C2 N3 C4 102.68(16)
C5 C4 N3 112.90(18)
C5 C4 N4 125.62(18)
N3 C4 N4 121.48(17)
O41 N4 O42 123.97(17)
O41 N4 C4 118.99(17)
O42 N4 C4 117.04(17)
C4 C5 N1 104.24(17)
C4 C5 H5 131.2(12)
N1 C5 H5 124.6(12)

loop_
_geom_bond_atom_site_label_1
_geom_bond_atom_site_label_2
_geom_bond_distance
N1 C2 1.362(2)
N1 C5 1.367(2)
N1 C11 1.469(3)
C11 H11A 1.01(3)
C11 H11B 0.90(2)
C2 N3 1.306(2)
C2 Cl2 1.701(2)
N3 C4 1.368(2)
C4 C5 1.365(3)
C4 N4 1.427(3)
N4 O41 1.234(2)
N4 O42 1.235(2)
C5 H5 0.99(2)

loop_
_cod_related_entry_id
_cod_related_entry_database
_cod_related_entry_code
1 ChemSpider 40547
